data_4071609
loop_
_publ_author_name
'Yao, Shenglai'
'Brym, Markus'
'Merz, Klaus'
'Driess, Matthias'

_publ_section_title
;
 Facile Access to a Stable Divalent Germanium Compound with a Terminal
 PH2Group and Related PR2Derivatives
;
_journal_issue 14
_journal_name_full Organometallics
_journal_page_first 3601
_journal_paper_doi 10.1021/om800269f
_journal_volume 27
_journal_year 2008
_chemical_formula_sum 'C29 H41 Ge N2 P'
_chemical_formula_weight 521.20
_chemical_name_systematic
; 
 ? 
;
_space_group_IT_number 14
_symmetry_cell_setting monoclinic
_symmetry_space_group_name_Hall '-P 2ybc'
_symmetry_space_group_name_H-M 'P 1 21/c 1'
_atom_sites_solution_hydrogens geom
_atom_sites_solution_primary direct
_atom_sites_solution_secondary difmap
_audit_creation_method SHELXL-97
_cell_angle_alpha 90.00
_cell_angle_beta 116.3790(10)
_cell_angle_gamma 90.00
_cell_formula_units_Z 4
_cell_length_a 14.1380(5)
_cell_length_b 16.3244(6)
_cell_length_c 13.8086(5)
_cell_measurement_temperature 173(2)
_cell_volume 2855.11(18)
_computing_cell_refinement 'SAINT (Siemens, 1995)'
_computing_data_collection 'SMART (Siemens, 1995)'
_computing_data_reduction 'SAINT (Siemens, 1995)'
_computing_publication_material 'SHELXL-97 (Sheldrick, 1997)'
_computing_structure_refinement 'SHELXL-97 (Sheldrick, 1997)'
_computing_structure_solution 'SHELXS-97 (Sheldrick, 1990)'
_diffrn_ambient_temperature 173(2)
_diffrn_measured_fraction_theta_full 0.998
_diffrn_measured_fraction_theta_max 0.998
_diffrn_measurement_device_type 'Siemens SMART CCD'
_diffrn_measurement_method \w
_diffrn_radiation_monochromator graphite
_diffrn_radiation_source 'fine-focus sealed tube'
_diffrn_radiation_type MoK\a
_diffrn_radiation_wavelength 0.71073
_diffrn_reflns_av_R_equivalents 0.0895
_diffrn_reflns_av_sigmaI/netI 0.0526
_diffrn_reflns_limit_h_max 16
_diffrn_reflns_limit_h_min -12
_diffrn_reflns_limit_k_max 19
_diffrn_reflns_limit_k_min -19
_diffrn_reflns_limit_l_max 16
_diffrn_reflns_limit_l_min -16
_diffrn_reflns_number 17566
_diffrn_reflns_theta_full 25.00
_diffrn_reflns_theta_max 25.00
_diffrn_reflns_theta_min 1.61
_exptl_absorpt_coefficient_mu 1.147
_exptl_absorpt_correction_type none
_exptl_crystal_colour red
_exptl_crystal_density_diffrn 1.213
_exptl_crystal_density_method 'not measured'
_exptl_crystal_description block
_exptl_crystal_F_000 1104
_exptl_crystal_size_max 0.58
_exptl_crystal_size_mid 0.55
_exptl_crystal_size_min 0.39
_refine_diff_density_max 1.201
_refine_diff_density_min -0.820
_refine_diff_density_rms 0.084
_refine_ls_extinction_method none
_refine_ls_goodness_of_fit_ref 1.050
_refine_ls_hydrogen_treatment constr
_refine_ls_matrix_type full
_refine_ls_number_parameters 308
_refine_ls_number_reflns 5029
_refine_ls_number_restraints 0
_refine_ls_restrained_S_all 1.050
_refine_ls_R_factor_all 0.0588
_refine_ls_R_factor_gt 0.0449
_refine_ls_shift/su_max 0.001
_refine_ls_shift/su_mean 0.000
_refine_ls_structure_factor_coef Fsqd
_refine_ls_weighting_details 'calc w=1/[\s^2^(Fo^2^)+(0.0730P)^2^+2.1597P] where P=(Fo^2^+2Fc^2^)/3'
_refine_ls_weighting_scheme calc
_refine_ls_wR_factor_gt 0.1155
_refine_ls_wR_factor_ref 0.1300
_reflns_number_gt 4128
_reflns_number_total 5029
_reflns_threshold_expression >2sigma(I)
_cod_data_source_file om800269f-file001.cif
_cod_data_source_block COMPOUND(2)
_cod_original_cell_volume 2855.10(18)
_cod_original_sg_symbol_H-M P2(1)/c
_cod_database_code 4071609

loop_
_symmetry_equiv_pos_as_xyz
'x, y, z'
'-x, y+1/2, -z+1/2'
'-x, -y, -z'
'x, -y-1/2, z-1/2'

loop_
_atom_site_label
_atom_site_type_symbol
_atom_site_fract_x
_atom_site_fract_y
_atom_site_fract_z
_atom_site_U_iso_or_equiv
_atom_site_adp_type
_atom_site_occupancy
_atom_site_symmetry_multiplicity
_atom_site_calc_flag
_atom_site_refinement_flags
Ge1 Ge 0.28958(2) 0.449461(19) 0.00799(2) 0.02633(13) Uani 1 1 d .
P1 P 0.18312(8) 0.36267(5) 0.05162(7) 0.0373(2) Uani 1 1 d .
N1 N 0.2575(2) 0.54647(15) 0.0741(2) 0.0241(5) Uani 1 1 d .
C1 C 0.1366(3) 0.6378(2) 0.1068(3) 0.0385(8) Uani 1 1 d .
H1A H 0.1554 0.6133 0.1777 0.058 Uiso 1 1 calc R
H1B H 0.0613 0.6514 0.0721 0.058 Uiso 1 1 calc R
H1C H 0.1782 0.6878 0.1157 0.058 Uiso 1 1 calc R
N2 N 0.17349(18) 0.47650(15) -0.13528(19) 0.0217(5) Uani 1 1 d .
C2 C 0.1597(2) 0.57820(19) 0.0376(2) 0.0257(6) Uani 1 1 d .
C3 C 0.0788(2) 0.55901(18) -0.0635(3) 0.0261(6) Uani 1 1 d .
H3 H 0.0098 0.5755 -0.0764 0.031 Uiso 1 1 calc R
C4 C 0.0875(2) 0.51826(17) -0.1482(2) 0.0238(6) Uani 1 1 d .
C5 C -0.0041(3) 0.5245(2) -0.2588(3) 0.0357(8) Uani 1 1 d .
H5A H 0.0213 0.5426 -0.3107 0.053 Uiso 1 1 calc R
H5B H -0.0553 0.5642 -0.2571 0.053 Uiso 1 1 calc R
H5C H -0.0380 0.4708 -0.2805 0.053 Uiso 1 1 calc R
C6 C 0.3428(2) 0.5817(2) 0.1683(3) 0.0289(7) Uani 1 1 d .
C7 C 0.4019(3) 0.6452(2) 0.1540(3) 0.0357(8) Uani 1 1 d .
C8 C 0.4845(3) 0.6799(3) 0.2447(3) 0.0476(10) Uani 1 1 d .
H8 H 0.5243 0.7236 0.2358 0.057 Uiso 1 1 calc R
C9 C 0.5088(3) 0.6511(3) 0.3471(3) 0.0527(11) Uani 1 1 d .
H9 H 0.5649 0.6752 0.4083 0.063 Uiso 1 1 calc R
C10 C 0.4517(3) 0.5877(3) 0.3606(3) 0.0457(9) Uani 1 1 d .
H10 H 0.4699 0.5683 0.4315 0.055 Uiso 1 1 calc R
C11 C 0.3678(3) 0.5508(2) 0.2730(3) 0.0350(8) Uani 1 1 d .
C12 C 0.3100(3) 0.4799(2) 0.2929(3) 0.0361(8) Uani 1 1 d .
H12 H 0.2423 0.4717 0.2262 0.043 Uiso 1 1 calc R
C13 C 0.3755(3) 0.4010(3) 0.3132(3) 0.0471(9) Uani 1 1 d .
H13A H 0.3885 0.3895 0.2505 0.071 Uiso 1 1 calc R
H13B H 0.3366 0.3552 0.3245 0.071 Uiso 1 1 calc R
H13C H 0.4430 0.4079 0.3776 0.071 Uiso 1 1 calc R
C14 C 0.2833(3) 0.4955(3) 0.3872(3) 0.0520(11) Uani 1 1 d .
H14A H 0.3487 0.5004 0.4544 0.078 Uiso 1 1 calc R
H14B H 0.2414 0.4497 0.3933 0.078 Uiso 1 1 calc R
H14C H 0.2425 0.5463 0.3743 0.078 Uiso 1 1 calc R
C15 C 0.3792(3) 0.6784(2) 0.0419(3) 0.0414(9) Uani 1 1 d .
H15 H 0.3238 0.6431 -0.0136 0.050 Uiso 1 1 calc R
C16 C 0.3385(4) 0.7658(3) 0.0253(4) 0.0610(11) Uani 1 1 d .
H16A H 0.2707 0.7675 0.0285 0.092 Uiso 1 1 calc R
H16B H 0.3290 0.7855 -0.0455 0.092 Uiso 1 1 calc R
H16C H 0.3894 0.8009 0.0821 0.092 Uiso 1 1 calc R
C17 C 0.4785(4) 0.6736(3) 0.0244(4) 0.0669(13) Uani 1 1 d .
H17A H 0.5337 0.7083 0.0776 0.100 Uiso 1 1 calc R
H17B H 0.4621 0.6926 -0.0487 0.100 Uiso 1 1 calc R
H17C H 0.5032 0.6167 0.0330 0.100 Uiso 1 1 calc R
C18 C 0.1806(2) 0.44086(18) -0.2282(2) 0.0257(6) Uani 1 1 d .
C19 C 0.1285(3) 0.3670(2) -0.2737(3) 0.0324(7) Uani 1 1 d .
C20 C 0.1394(3) 0.3352(3) -0.3617(3) 0.0484(10) Uani 1 1 d .
H20 H 0.1045 0.2855 -0.3937 0.058 Uiso 1 1 calc R
C21 C 0.1994(4) 0.3736(3) -0.4034(4) 0.0640(13) Uani 1 1 d .
H21 H 0.2053 0.3509 -0.4638 0.077 Uiso 1 1 calc R
C22 C 0.2507(4) 0.4448(3) -0.3578(3) 0.0561(12) Uani 1 1 d .
H22 H 0.2922 0.4709 -0.3872 0.067 Uiso 1 1 calc R
C23 C 0.2437(3) 0.4804(2) -0.2692(3) 0.0335(7) Uani 1 1 d .
C24 C 0.3030(3) 0.5594(2) -0.2210(3) 0.0390(8) Uani 1 1 d .
H24 H 0.3247 0.5577 -0.1415 0.047 Uiso 1 1 calc R
C25 C 0.2331(4) 0.6332(3) -0.2656(4) 0.0629(12) Uani 1 1 d .
H25A H 0.2063 0.6346 -0.3444 0.094 Uiso 1 1 calc R
H25B H 0.2738 0.6830 -0.2342 0.094 Uiso 1 1 calc R
H25C H 0.1736 0.6299 -0.2474 0.094 Uiso 1 1 calc R
C26 C 0.4038(3) 0.5674(3) -0.2358(4) 0.0529(10) Uani 1 1 d .
H26A H 0.3850 0.5748 -0.3126 0.079 Uiso 1 1 calc R
H26B H 0.4465 0.5177 -0.2092 0.079 Uiso 1 1 calc R
H26C H 0.4445 0.6149 -0.1950 0.079 Uiso 1 1 calc R
C27 C 0.0649(3) 0.3191(2) -0.2291(3) 0.0378(8) Uani 1 1 d .
H27 H 0.0576 0.3534 -0.1728 0.045 Uiso 1 1 calc R
C28 C 0.1250(4) 0.2405(2) -0.1748(4) 0.0637(12) Uani 1 1 d .
H28A H 0.1344 0.2066 -0.2284 0.096 Uiso 1 1 calc R
H28B H 0.0846 0.2098 -0.1447 0.096 Uiso 1 1 calc R
H28C H 0.1942 0.2549 -0.1166 0.096 Uiso 1 1 calc R
C29 C -0.0461(3) 0.2980(3) -0.3163(4) 0.0553(11) Uani 1 1 d .
H29A H -0.0818 0.3482 -0.3537 0.083 Uiso 1 1 calc R
H29B H -0.0867 0.2724 -0.2825 0.083 Uiso 1 1 calc R
H29C H -0.0407 0.2599 -0.3685 0.083 Uiso 1 1 calc R

loop_
_atom_site_aniso_label
_atom_site_aniso_U_11
_atom_site_aniso_U_22
_atom_site_aniso_U_33
_atom_site_aniso_U_23
_atom_site_aniso_U_13
_atom_site_aniso_U_12
Ge1 0.0248(2) 0.0269(2) 0.0271(2) -0.00104(13) 0.01125(14) 0.00610(12)
P1 0.0554(6) 0.0253(4) 0.0316(5) 0.0050(3) 0.0197(4) -0.0083(4)
N1 0.0240(13) 0.0262(13) 0.0247(13) -0.0016(10) 0.0132(11) -0.0018(10)
C1 0.0350(18) 0.044(2) 0.0413(19) -0.0133(16) 0.0213(16) 0.0025(15)
N2 0.0238(12) 0.0201(12) 0.0236(12) 0.0007(9) 0.0128(10) 0.0011(10)
C2 0.0271(15) 0.0244(15) 0.0329(16) 0.0021(12) 0.0199(13) 0.0025(12)
C3 0.0200(14) 0.0271(16) 0.0342(17) -0.0023(12) 0.0146(13) 0.0031(12)
C4 0.0198(14) 0.0178(14) 0.0319(16) 0.0021(12) 0.0097(12) 0.0007(11)
C5 0.0295(17) 0.0359(18) 0.0345(18) -0.0014(14) 0.0078(14) 0.0071(14)
C6 0.0249(15) 0.0310(17) 0.0325(16) -0.0104(13) 0.0144(13) 0.0003(13)
C7 0.0355(18) 0.0369(19) 0.0406(19) -0.0140(15) 0.0220(16) -0.0055(14)
C8 0.040(2) 0.046(2) 0.059(3) -0.0211(19) 0.0238(19) -0.0106(17)
C9 0.036(2) 0.066(3) 0.047(2) -0.026(2) 0.0099(18) -0.0086(19)
C10 0.035(2) 0.060(3) 0.035(2) -0.0106(17) 0.0104(16) 0.0044(18)
C11 0.0277(17) 0.046(2) 0.0286(17) -0.0050(14) 0.0104(14) 0.0066(14)
C12 0.0292(17) 0.053(2) 0.0251(16) 0.0044(15) 0.0114(14) 0.0036(15)
C13 0.043(2) 0.054(2) 0.045(2) 0.0110(18) 0.0202(18) 0.0074(18)
C14 0.0355(19) 0.090(3) 0.0310(19) 0.0021(19) 0.0153(16) 0.004(2)
C15 0.044(2) 0.039(2) 0.049(2) -0.0130(16) 0.0279(18) -0.0171(16)
C16 0.072(3) 0.052(3) 0.064(3) 0.002(2) 0.036(2) 0.005(2)
C17 0.070(3) 0.076(3) 0.082(3) -0.001(3) 0.058(3) -0.003(2)
C18 0.0260(15) 0.0272(16) 0.0253(15) -0.0013(12) 0.0127(13) 0.0042(12)
C19 0.0348(17) 0.0282(17) 0.0368(18) -0.0070(13) 0.0182(15) -0.0002(13)
C20 0.056(2) 0.044(2) 0.054(2) -0.0242(18) 0.032(2) -0.0103(18)
C21 0.078(3) 0.079(3) 0.059(3) -0.038(2) 0.051(3) -0.023(3)
C22 0.067(3) 0.075(3) 0.047(2) -0.018(2) 0.045(2) -0.021(2)
C23 0.0378(18) 0.0382(19) 0.0301(17) -0.0038(14) 0.0201(15) -0.0038(15)
C24 0.049(2) 0.041(2) 0.0379(19) -0.0045(15) 0.0290(17) -0.0125(16)
C25 0.063(3) 0.047(3) 0.090(3) -0.003(2) 0.044(3) -0.006(2)
C26 0.047(2) 0.060(3) 0.059(3) -0.004(2) 0.030(2) -0.016(2)
C27 0.050(2) 0.0263(17) 0.0424(19) -0.0105(14) 0.0249(17) -0.0082(15)
C28 0.097(4) 0.031(2) 0.064(3) -0.0019(19) 0.037(3) -0.003(2)
C29 0.049(2) 0.058(3) 0.064(3) -0.028(2) 0.030(2) -0.023(2)

loop_
_atom_type_symbol
_atom_type_description
_atom_type_scat_dispersion_real
_atom_type_scat_dispersion_imag
_atom_type_scat_source
C C 0.0033 0.0016 'International Tables Vol C Tables 4.2.6.8 and 6.1.1.4'
H H 0.0000 0.0000 'International Tables Vol C Tables 4.2.6.8 and 6.1.1.4'
N N 0.0061 0.0033 'International Tables Vol C Tables 4.2.6.8 and 6.1.1.4'
P P 0.1023 0.0942 'International Tables Vol C Tables 4.2.6.8 and 6.1.1.4'
Ge Ge 0.1547 1.8001 'International Tables Vol C Tables 4.2.6.8 and 6.1.1.4'

loop_
_geom_angle_atom_site_label_1
_geom_angle_atom_site_label_2
_geom_angle_atom_site_label_3
_geom_angle
N1 Ge1 N2 91.40(10)
N1 Ge1 P1 93.45(7)
N2 Ge1 P1 92.86(7)
C2 N1 C6 119.5(2)
C2 N1 Ge1 122.9(2)
C6 N1 Ge1 117.60(19)
C4 N2 C18 120.2(2)
C4 N2 Ge1 123.3(2)
C18 N2 Ge1 116.19(18)
N1 C2 C3 122.5(3)
N1 C2 C1 119.3(3)
C3 C2 C1 118.2(3)
C2 C3 C4 127.5(3)
N2 C4 C3 122.9(3)
N2 C4 C5 119.5(3)
C3 C4 C5 117.5(3)
C7 C6 C11 120.9(3)
C7 C6 N1 118.7(3)
C11 C6 N1 120.4(3)
C8 C7 C6 119.1(3)
C8 C7 C15 118.6(3)
C6 C7 C15 122.3(3)
C9 C8 C7 120.6(4)
C10 C9 C8 120.1(3)
C9 C10 C11 122.0(4)
C10 C11 C6 117.3(3)
C10 C11 C12 119.4(3)
C6 C11 C12 123.2(3)
C11 C12 C14 112.7(3)
C11 C12 C13 110.2(3)
C14 C12 C13 109.9(3)
C16 C15 C17 109.8(4)
C16 C15 C7 112.4(3)
C17 C15 C7 110.3(3)
C23 C18 C19 120.8(3)
C23 C18 N2 118.5(3)
C19 C18 N2 120.7(3)
C20 C19 C18 118.1(3)
C20 C19 C27 118.6(3)
C18 C19 C27 123.3(3)
C21 C20 C19 121.6(4)
C22 C21 C20 119.8(4)
C21 C22 C23 121.9(4)
C22 C23 C18 117.7(3)
C22 C23 C24 119.8(3)
C18 C23 C24 122.5(3)
C25 C24 C23 111.4(3)
C25 C24 C26 110.9(3)
C23 C24 C26 112.2(3)
C19 C27 C29 112.5(3)
C19 C27 C28 109.3(3)
C29 C27 C28 110.3(3)

loop_
_geom_bond_atom_site_label_1
_geom_bond_atom_site_label_2
_geom_bond_distance
Ge1 N1 1.979(2)
Ge1 N2 1.979(2)
Ge1 P1 2.3327(10)
N1 C2 1.347(4)
N1 C6 1.444(4)
C1 C2 1.497(4)
N2 C4 1.335(4)
N2 C18 1.452(4)
C2 C3 1.391(4)
C3 C4 1.398(4)
C4 C5 1.503(4)
C6 C7 1.400(5)
C6 C11 1.419(5)
C7 C8 1.397(5)
C7 C15 1.533(5)
C8 C9 1.381(6)
C9 C10 1.375(6)
C10 C11 1.399(5)
C11 C12 1.511(5)
C12 C14 1.529(5)
C12 C13 1.538(5)
C15 C16 1.517(6)
C15 C17 1.528(5)
C18 C23 1.408(5)
C18 C19 1.407(4)
C19 C20 1.392(5)
C19 C27 1.514(5)
C20 C21 1.371(6)
C21 C22 1.367(6)
C22 C23 1.397(5)
C23 C24 1.520(5)
C24 C25 1.505(6)
C24 C26 1.533(5)
C27 C29 1.534(5)
C27 C28 1.538(6)
